data_7227417
loop_
_publ_author_name
'Chua, Zhijie'
'Rosadiuk, Kris'
'Perepichka, Inna'
'Bohle, Scott'

_publ_section_title
;
 Lewis Acid stabilization and Activation of Primary N-Nitrosamides
;
_journal_name_full 'RSC Adv.'
_journal_paper_doi 10.1039/C6RA24421A
_journal_year 2017
_chemical_formula_moiety 'C40 H33 N2 O5 P2 Re'
_chemical_formula_sum 'C40 H33 N2 O5 P2 Re'
_chemical_formula_weight 869.82
_space_group_crystal_system trigonal
_space_group_IT_number 148
_space_group_name_Hall '-R 3'
_space_group_name_H-M_alt 'R -3 :H'
_symmetry_space_group_name_Hall '-R 3'
_symmetry_space_group_name_H-M 'R -3 :H'
_atom_sites_solution_hydrogens geom
_audit_creation_method SHELXL-2014/6
_audit_update_record
;
2016-12-19 deposited with the CCDC.
2017-01-09 downloaded from the CCDC.
;
_cell_angle_alpha 90
_cell_angle_beta 90
_cell_angle_gamma 120
_cell_formula_units_Z 18
_cell_length_a 44.728(3)
_cell_length_b 44.728(3)
_cell_length_c 12.0440(9)
_cell_measurement_reflns_used 9912
_cell_measurement_temperature 100(2)
_cell_measurement_theta_max 21.44
_cell_measurement_theta_min 2.19
_cell_volume 20867(3)
_computing_cell_refinement 'Bruker SAINT'
_computing_data_collection 'Bruker APEX2'
_computing_data_reduction 'Bruker SAINT'
_computing_molecular_graphics 'Bruker SHELXTL'
_computing_publication_material 'Bruker SHELXTL'
_computing_structure_refinement 'SHELXL-2014/6 (Sheldrick, 2014)'
_computing_structure_solution 'SHELXS-97 (Sheldrick, 2008)'
_diffrn_ambient_temperature 100(2)
_diffrn_measured_fraction_theta_full 0.968
_diffrn_measured_fraction_theta_max 0.992
_diffrn_measurement_device_type 'Bruker APEX-II CCD'
_diffrn_measurement_method '\f and \w scans'
_diffrn_radiation_source 'fine-focus sealed tube'
_diffrn_radiation_type MoK\a
_diffrn_radiation_wavelength 0.71073
_diffrn_reflns_av_R_equivalents 0.0833
_diffrn_reflns_av_unetI/netI 0.0550
_diffrn_reflns_Laue_measured_fraction_full 0.968
_diffrn_reflns_Laue_measured_fraction_max 0.992
_diffrn_reflns_limit_h_max 53
_diffrn_reflns_limit_h_min -53
_diffrn_reflns_limit_k_max 53
_diffrn_reflns_limit_k_min -53
_diffrn_reflns_limit_l_max 14
_diffrn_reflns_limit_l_min -14
_diffrn_reflns_number 63501
_diffrn_reflns_point_group_measured_fraction_full 0.968
_diffrn_reflns_point_group_measured_fraction_max 0.992
_diffrn_reflns_theta_full 25.242
_diffrn_reflns_theta_max 25.040
_diffrn_reflns_theta_min 1.771
_exptl_absorpt_coefficient_mu 2.726
_exptl_absorpt_correction_T_max 0.8645
_exptl_absorpt_correction_T_min 0.4664
_exptl_absorpt_correction_type multi-scan
_exptl_absorpt_process_details 'SADABS V2008/1 (Bruker AXS)'
_exptl_crystal_colour orange
_exptl_crystal_density_diffrn 1.246
_exptl_crystal_description rod
_exptl_crystal_F_000 7776
_exptl_crystal_size_max 0.343
_exptl_crystal_size_mid 0.155
_exptl_crystal_size_min 0.117
_refine_diff_density_max 2.631
_refine_diff_density_min -2.005
_refine_diff_density_rms 0.096
_refine_ls_extinction_method none
_refine_ls_goodness_of_fit_ref 1.072
_refine_ls_hydrogen_treatment constr
_refine_ls_matrix_type full
_refine_ls_number_parameters 498
_refine_ls_number_reflns 8142
_refine_ls_number_restraints 251
_refine_ls_restrained_S_all 1.058
_refine_ls_R_factor_all 0.0707
_refine_ls_R_factor_gt 0.0465
_refine_ls_shift/su_max 0.001
_refine_ls_shift/su_mean 0.000
_refine_ls_structure_factor_coef Fsqd
_refine_ls_weighting_details 'w=1/[\s^2^(Fo^2^)+(0.0430P)^2^+99.3447P] where P=(Fo^2^+2Fc^2^)/3'
_refine_ls_weighting_scheme calc
_refine_ls_wR_factor_gt 0.1030
_refine_ls_wR_factor_ref 0.1110
_reflns_Friedel_coverage 0.000
_reflns_number_gt 5851
_reflns_number_total 8142
_reflns_threshold_expression 'I > 2\s(I)'
_cod_data_source_file c6ra24421a2.cif
_cod_data_source_block 1435727
_cod_database_code 7227417
_shelx_space_group_comment
;
The symmetry employed for this shelxl refinement is uniquely defined
by the following loop, which should always be used as a source of
symmetry information in preference to the above space-group names.
They are only intended as comments.
;
_shelxl_version_number 2014/6

loop_
_space_group_symop_operation_xyz
'x, y, z'
'-y, x-y, z'
'-x+y, -x, z'
'x+2/3, y+1/3, z+1/3'
'-y+2/3, x-y+1/3, z+1/3'
'-x+y+2/3, -x+1/3, z+1/3'
'x+1/3, y+2/3, z+2/3'
'-y+1/3, x-y+2/3, z+2/3'
'-x+y+1/3, -x+2/3, z+2/3'
'-x, -y, -z'
'y, -x+y, -z'
'x-y, x, -z'
'-x+2/3, -y+1/3, -z+1/3'
'y+2/3, -x+y+1/3, -z+1/3'
'x-y+2/3, x+1/3, -z+1/3'
'-x+1/3, -y+2/3, -z+2/3'
'y+1/3, -x+y+2/3, -z+2/3'
'x-y+1/3, x+2/3, -z+2/3'

loop_
_atom_site_label
_atom_site_type_symbol
_atom_site_fract_x
_atom_site_fract_y
_atom_site_fract_z
_atom_site_U_iso_or_equiv
_atom_site_adp_type
_atom_site_occupancy
_atom_site_site_symmetry_order
_atom_site_calc_flag
_atom_site_refinement_flags_posn
_atom_site_refinement_flags_adp
_atom_site_refinement_flags_occupancy
_atom_site_disorder_assembly
_atom_site_disorder_group
Re1 Re 1.06734(2) 0.26608(2) 0.77030(2) 0.04749(11) Uani 1 1 d . . . . .
P1 P 1.08450(4) 0.26673(5) 0.58000(12) 0.0449(4) Uani 1 1 d . . . . .
P2 P 1.05337(4) 0.26781(4) 0.96312(12) 0.0437(4) Uani 1 1 d . . . . .
O1 O 1.0301(2) 0.2816(2) 0.7145(7) 0.063(3) Uiso 0.68 1 d . U P A 1
O2 O 0.9657(3) 0.1802(3) 0.7184(8) 0.096(3) Uiso 0.68 1 d . U P A 1
O3 O 1.0150(2) 0.1752(2) 0.7620(7) 0.080(2) Uiso 0.68 1 d . U P A 1
N1 N 1.0176(2) 0.2256(2) 0.7371(7) 0.051(2) Uiso 0.68 1 d . U P A 1
N2 N 1.0052(3) 0.2479(4) 0.7056(8) 0.067(3) Uiso 0.68 1 d . U P A 1
C1 C 0.9979(4) 0.1856(4) 0.7425(11) 0.076(4) Uiso 0.68 1 d . U P A 1
C2 C 0.9972(4) 0.1392(4) 0.7663(14) 0.116(5) Uiso 0.68 1 d . U P A 1
H2A H 1.0133 0.1311 0.7839 0.175 Uiso 0.68 1 calc R U P A 1
H2B H 0.9793 0.1313 0.8239 0.175 Uiso 0.68 1 calc R U P A 1
H2C H 0.9863 0.1299 0.6943 0.175 Uiso 0.68 1 calc R U P A 1
O4 O 1.0149(5) 0.2929(5) 0.6931(15) 0.088(5) Uiso 0.32 1 d . U P A 3
O5 O 1.0220(5) 0.2104(6) 0.7465(16) 0.085(5) Uiso 0.32 1 d . U P A 3
O6 O 0.9669(5) 0.1607(5) 0.7308(14) 0.077(5) Uiso 0.32 1 d . U P A 3
N3 N 0.9970(5) 0.2279(6) 0.7051(16) 0.060(5) Uiso 0.32 1 d . U P A 3
N4 N 1.0240(5) 0.2675(5) 0.7114(11) 0.018(3) Uiso 0.32 1 d . U P A 3
C3 C 0.9947(5) 0.2002(5) 0.7268(14) 0.028(4) Uiso 0.32 1 d . U P A 3
C4 C 0.9673(14) 0.1348(13) 0.751(4) 0.188(18) Uiso 0.32 1 d . U P A 3
H4A H 0.9440 0.1149 0.7442 0.282 Uiso 0.32 1 calc R U P A 3
H4B H 0.9827 0.1323 0.6986 0.282 Uiso 0.32 1 calc R U P A 3
H4C H 0.9758 0.1359 0.8269 0.282 Uiso 0.32 1 calc R U P A 3
O7 O 1.13033(14) 0.33723(13) 0.8002(4) 0.0594(12) Uani 1 1 d . . . . .
O8 O 1.10599(16) 0.22834(17) 0.8364(5) 0.0944(18) Uani 1 1 d . . . . .
C5 C 1.10657(19) 0.3102(2) 0.7890(5) 0.0478(16) Uani 1 1 d . . . . .
C6 C 1.09110(17) 0.24249(19) 0.8119(5) 0.0514(17) Uani 1 1 d . . . . .
C10 C 1.09774(15) 0.30637(17) 0.5019(5) 0.0431(15) Uani 1 1 d . . . . .
C11 C 1.08873(17) 0.33015(19) 0.5380(5) 0.0550(18) Uani 1 1 d . . . . .
H11A H 1.0759 0.3260 0.6048 0.066 Uiso 1 1 calc R U . . .
C12 C 1.0982(2) 0.3600(2) 0.4773(5) 0.065(2) Uani 1 1 d . . . . .
H12A H 1.0919 0.3763 0.5024 0.078 Uiso 1 1 calc R U . . .
C13 C 1.11694(18) 0.3661(2) 0.3801(5) 0.0581(19) Uani 1 1 d . . . . .
H13A H 1.1234 0.3864 0.3379 0.070 Uiso 1 1 calc R U . . .
C14 C 1.12617(16) 0.34244(18) 0.3447(5) 0.0521(17) Uani 1 1 d . . . . .
H14A H 1.1394 0.3468 0.2788 0.062 Uiso 1 1 calc R U . . .
C15 C 1.11655(14) 0.31305(17) 0.4034(5) 0.0429(15) Uani 1 1 d . . . . .
H15A H 1.1227 0.2968 0.3770 0.051 Uiso 1 1 calc R U . . .
C20 C 1.12260(16) 0.26164(16) 0.5652(5) 0.0423(15) Uani 1 1 d . . . . .
C21 C 1.12383(18) 0.23739(19) 0.4991(6) 0.0592(18) Uani 1 1 d . . . . .
H21A H 1.1041 0.2221 0.4567 0.071 Uiso 1 1 calc R U . . .
C22 C 1.1531(2) 0.2348(2) 0.4930(6) 0.069(2) Uani 1 1 d . . . . .
H22A H 1.1534 0.2177 0.4469 0.082 Uiso 1 1 calc R U . . .
C23 C 1.18193(19) 0.25683(19) 0.5535(6) 0.0581(19) Uani 1 1 d . . . . .
H23A H 1.2022 0.2551 0.5490 0.070 Uiso 1 1 calc R U . . .
C24 C 1.18120(18) 0.28120(19) 0.6200(5) 0.0558(18) Uani 1 1 d . . . . .
H24A H 1.2011 0.2968 0.6611 0.067 Uiso 1 1 calc R U . . .
C25 C 1.15132(16) 0.28302(18) 0.6271(5) 0.0527(17) Uani 1 1 d . . . . .
H25A H 1.1506 0.2993 0.6758 0.063 Uiso 1 1 calc R U . . .
C30 C 1.05186(16) 0.2341(2) 0.4900(5) 0.0538(17) Uani 1 1 d . . . . .
C31 C 1.0402(2) 0.1993(2) 0.5122(6) 0.072(2) Uani 1 1 d . . . . .
H31A H 1.0499 0.1932 0.5719 0.086 Uiso 1 1 calc R U . . .
C32 C 1.0141(2) 0.1733(2) 0.4469(8) 0.087(3) Uani 1 1 d . . . . .
H32A H 1.0064 0.1498 0.4622 0.104 Uiso 1 1 calc R U . . .
C33 C 0.9997(2) 0.1818(3) 0.3618(8) 0.092(3) Uani 1 1 d . . . . .
H33A H 0.9823 0.1642 0.3171 0.110 Uiso 1 1 calc R U . . .
C34 C 1.0101(2) 0.2156(3) 0.3405(6) 0.082(3) Uani 1 1 d . . . . .
H34A H 0.9997 0.2214 0.2821 0.099 Uiso 1 1 calc R U . . .
C35 C 1.03622(16) 0.2417(2) 0.4045(5) 0.064(2) Uani 1 1 d . . . . .
H35A H 1.0433 0.2651 0.3888 0.077 Uiso 1 1 calc R U . . .
C40A C 1.0089(8) 0.2373(6) 1.006(3) 0.037(4) Uani 0.57 1 d . U P B 1
C41A C 0.9977(5) 0.2042(5) 0.9982(19) 0.049(4) Uani 0.57 1 d . U P B 1
H41A H 1.0129 0.1970 0.9702 0.059 Uiso 0.57 1 calc R U P B 1
C42A C 0.9627(6) 0.1778(6) 1.030(2) 0.069(5) Uani 0.57 1 d . U P B 1
H42A H 0.9546 0.1540 1.0186 0.083 Uiso 0.57 1 calc R U P B 1
C43A C 0.9427(5) 0.1889(6) 1.077(2) 0.058(4) Uani 0.57 1 d . U P B 1
H43A H 0.9201 0.1724 1.1004 0.070 Uiso 0.57 1 calc R U P B 1
C44A C 0.9544(5) 0.2239(4) 1.091(2) 0.055(4) Uani 0.57 1 d . U P B 1
H44A H 0.9393 0.2310 1.1218 0.066 Uiso 0.57 1 calc R U P B 1
C45A C 0.9875(6) 0.2485(4) 1.0607(19) 0.041(3) Uani 0.57 1 d . U P B 1
H45A H 0.9960 0.2723 1.0754 0.049 Uiso 0.57 1 calc R U P B 1
C40B C 1.0122(9) 0.2309(10) 1.013(4) 0.045(6) Uani 0.43 1 d . U P B 3
C41B C 1.0036(7) 0.1952(6) 0.997(3) 0.062(6) Uani 0.43 1 d . U P B 3
H41B H 1.0195 0.1897 0.9638 0.074 Uiso 0.43 1 calc R U P B 3
C42B C 0.9735(6) 0.1715(7) 1.029(2) 0.067(6) Uani 0.43 1 d . U P B 3
H42B H 0.9686 0.1483 1.0273 0.080 Uiso 0.43 1 calc R U P B 3
C43B C 0.9480(9) 0.1779(8) 1.066(3) 0.076(7) Uani 0.43 1 d . U P B 3
H43B H 0.9257 0.1591 1.0823 0.091 Uiso 0.43 1 calc R U P B 3
C44B C 0.9542(9) 0.2100(8) 1.080(3) 0.071(6) Uani 0.43 1 d . U P B 3
H44B H 0.9376 0.2147 1.1132 0.085 Uiso 0.43 1 calc R U P B 3
C45B C 0.9871(8) 0.2371(7) 1.043(3) 0.055(5) Uani 0.43 1 d . U P B 3
H45B H 0.9912 0.2601 1.0397 0.066 Uiso 0.43 1 calc R U P B 3
C50 C 1.08284(15) 0.26273(16) 1.0565(4) 0.0412(14) Uani 1 1 d . . . . .
C51 C 1.11798(16) 0.28383(17) 1.0439(5) 0.0515(17) Uani 1 1 d . . . . .
H51A H 1.1264 0.3017 0.9899 0.062 Uiso 1 1 calc R U . . .
C52 C 1.14124(17) 0.27967(19) 1.1078(5) 0.0556(18) Uani 1 1 d . . . . .
H52A H 1.1653 0.2945 1.0974 0.067 Uiso 1 1 calc R U . . .
C53 C 1.12962(19) 0.25420(19) 1.1859(5) 0.0580(18) Uani 1 1 d . . . . .
H53A H 1.1456 0.2510 1.2292 0.070 Uiso 1 1 calc R U . . .
C54 C 1.0952(2) 0.2334(2) 1.2014(6) 0.076(2) Uani 1 1 d . . . . .
H54A H 1.0871 0.2161 1.2571 0.091 Uiso 1 1 calc R U . . .
C55 C 1.07160(18) 0.2372(2) 1.1370(5) 0.065(2) Uani 1 1 d . . . . .
H55A H 1.0476 0.2222 1.1481 0.078 Uiso 1 1 calc R U . . .
C60 C 1.05520(15) 0.30732(18) 1.0119(5) 0.0491(17) Uani 1 1 d . . . . .
C61 C 1.0467(2) 0.3264(2) 0.9408(6) 0.077(2) Uani 1 1 d . . . . .
H61A H 1.0426 0.3206 0.8643 0.093 Uiso 1 1 calc R U . . .
C62 C 1.0442(3) 0.3541(3) 0.9818(8) 0.102(3) Uani 1 1 d . . . . .
H62A H 1.0383 0.3670 0.9328 0.122 Uiso 1 1 calc R U . . .
C63 C 1.0500(2) 0.3631(2) 1.0900(7) 0.079(2) Uani 1 1 d . . . . .
H63A H 1.0474 0.3817 1.1171 0.094 Uiso 1 1 calc R U . . .
C64 C 1.05954(17) 0.3453(2) 1.1601(6) 0.0616(19) Uani 1 1 d . . . . .
H64A H 1.0646 0.3521 1.2356 0.074 Uiso 1 1 calc R U . . .
C65 C 1.06191(15) 0.31769(18) 1.1218(5) 0.0485(16) Uani 1 1 d . . . . .
H65A H 1.0683 0.3054 1.1718 0.058 Uiso 1 1 calc R U . . .

loop_
_atom_site_aniso_label
_atom_site_aniso_U_11
_atom_site_aniso_U_22
_atom_site_aniso_U_33
_atom_site_aniso_U_23
_atom_site_aniso_U_13
_atom_site_aniso_U_12
Re1 0.04649(17) 0.0739(2) 0.02339(14) 0.00616(12) 0.00499(11) 0.03107(15)
P1 0.0440(9) 0.0704(12) 0.0256(8) 0.0031(7) 0.0039(7) 0.0325(9)
P2 0.0394(9) 0.0722(12) 0.0229(8) 0.0087(7) 0.0031(6) 0.0305(9)
O7 0.079(4) 0.066(3) 0.037(3) 0.010(2) 0.011(2) 0.040(3)
O8 0.101(5) 0.126(5) 0.073(4) 0.022(4) 0.017(3) 0.070(4)
C5 0.060(4) 0.071(5) 0.024(3) 0.008(3) 0.008(3) 0.043(4)
C6 0.060(4) 0.087(5) 0.027(3) 0.017(3) 0.015(3) 0.052(4)
C10 0.041(3) 0.072(4) 0.027(3) 0.003(3) 0.000(3) 0.036(3)
C11 0.066(4) 0.098(6) 0.031(3) 0.010(3) 0.007(3) 0.063(4)
C12 0.094(6) 0.099(6) 0.035(4) 0.004(4) -0.006(4) 0.072(5)
C13 0.067(5) 0.083(5) 0.041(4) 0.017(4) -0.006(3) 0.050(4)
C14 0.050(4) 0.082(5) 0.028(3) 0.013(3) 0.000(3) 0.036(4)
C15 0.036(3) 0.066(4) 0.034(3) -0.003(3) 0.002(3) 0.032(3)
C20 0.050(4) 0.059(4) 0.028(3) 0.009(3) 0.004(3) 0.034(3)
C21 0.061(5) 0.075(5) 0.048(4) -0.002(4) -0.002(3) 0.039(4)
C22 0.085(6) 0.088(6) 0.065(5) 0.001(4) 0.003(4) 0.066(5)
C23 0.064(5) 0.081(5) 0.055(4) 0.029(4) 0.014(4) 0.056(4)
C24 0.060(4) 0.074(5) 0.044(4) 0.009(3) 0.003(3) 0.041(4)
C25 0.048(4) 0.074(5) 0.043(4) 0.001(3) 0.006(3) 0.036(4)
C30 0.045(4) 0.079(5) 0.034(4) -0.001(3) 0.011(3) 0.028(4)
C31 0.065(5) 0.091(6) 0.052(5) -0.011(4) 0.002(4) 0.034(5)
C32 0.075(6) 0.085(6) 0.075(6) -0.014(5) 0.015(5) 0.021(5)
C33 0.061(6) 0.127(9) 0.058(6) -0.026(6) 0.005(4) 0.026(6)
C34 0.054(5) 0.142(9) 0.046(5) -0.004(5) 0.003(4) 0.045(6)
C35 0.037(4) 0.112(6) 0.040(4) -0.004(4) 0.003(3) 0.035(4)
C40A 0.051(8) 0.058(7) 0.021(8) 0.016(6) 0.003(7) 0.043(6)
C41A 0.064(8) 0.050(8) 0.046(7) -0.017(7) 0.008(6) 0.038(6)
C42A 0.062(11) 0.072(8) 0.068(10) -0.009(7) 0.012(9) 0.029(7)
C43A 0.040(8) 0.066(9) 0.051(8) -0.011(9) -0.006(6) 0.014(7)
C44A 0.040(6) 0.067(9) 0.052(8) 0.000(9) 0.003(6) 0.023(7)
C45A 0.038(6) 0.055(8) 0.035(8) -0.003(7) 0.005(6) 0.026(6)
C40B 0.032(8) 0.070(11) 0.026(9) 0.009(13) -0.014(7) 0.020(10)
C41B 0.051(10) 0.063(12) 0.053(10) 0.019(11) 0.016(8) 0.015(8)
C42B 0.051(11) 0.077(10) 0.049(10) 0.010(9) 0.001(9) 0.014(8)
C43B 0.050(11) 0.088(12) 0.064(13) -0.003(14) 0.007(10) 0.015(10)
C44B 0.042(9) 0.092(15) 0.060(11) -0.002(15) 0.002(8) 0.020(11)
C45B 0.039(8) 0.083(11) 0.037(11) 0.000(11) -0.011(8) 0.026(9)
C50 0.042(4) 0.063(4) 0.026(3) 0.006(3) 0.005(3) 0.032(3)
C51 0.049(4) 0.066(4) 0.037(4) 0.014(3) -0.003(3) 0.027(4)
C52 0.047(4) 0.082(5) 0.044(4) 0.011(4) 0.004(3) 0.037(4)
C53 0.067(5) 0.080(5) 0.043(4) 0.004(4) -0.009(3) 0.048(4)
C54 0.068(5) 0.095(6) 0.066(5) 0.040(5) 0.004(4) 0.042(5)
C55 0.050(4) 0.098(6) 0.045(4) 0.023(4) 0.007(3) 0.036(4)
C60 0.039(4) 0.086(5) 0.037(4) 0.013(3) 0.011(3) 0.042(4)
C61 0.114(7) 0.116(7) 0.042(4) 0.023(4) 0.014(4) 0.088(6)
C62 0.149(9) 0.135(8) 0.089(7) 0.042(6) 0.035(6) 0.121(8)
C63 0.096(6) 0.093(6) 0.071(6) 0.015(5) 0.029(5) 0.065(5)
C64 0.047(4) 0.080(5) 0.059(5) -0.007(4) 0.006(3) 0.032(4)
C65 0.041(4) 0.073(5) 0.040(4) 0.002(3) 0.001(3) 0.034(4)

loop_
_atom_type_symbol
_atom_type_description
_atom_type_scat_dispersion_real
_atom_type_scat_dispersion_imag
_atom_type_scat_source
C C 0.0033 0.0016 'International Tables Vol C Tables 4.2.6.8 and 6.1.1.4'
H H 0.0000 0.0000 'International Tables Vol C Tables 4.2.6.8 and 6.1.1.4'
N N 0.0061 0.0033 'International Tables Vol C Tables 4.2.6.8 and 6.1.1.4'
O O 0.0106 0.0060 'International Tables Vol C Tables 4.2.6.8 and 6.1.1.4'
P P 0.1023 0.0942 'International Tables Vol C Tables 4.2.6.8 and 6.1.1.4'
Re Re -1.0185 7.2310 'International Tables Vol C Tables 4.2.6.8 and 6.1.1.4'

loop_
_geom_angle_atom_site_label_1
_geom_angle_atom_site_label_2
_geom_angle_atom_site_label_3
_geom_angle
C5 Re1 C6 93.6(3)
C5 Re1 N4 113.5(6)
C6 Re1 N4 152.7(6)
C5 Re1 N1 163.7(3)
C6 Re1 N1 102.6(4)
C5 Re1 O1 99.3(3)
C6 Re1 O1 167.1(3)
N1 Re1 O1 64.5(3)
C5 Re1 O5 175.7(5)
C6 Re1 O5 82.4(6)
N4 Re1 O5 70.4(7)
C5 Re1 P1 88.69(18)
C6 Re1 P1 89.69(17)
N4 Re1 P1 88.4(4)
N1 Re1 P1 91.3(2)
O1 Re1 P1 89.6(2)
O5 Re1 P1 89.9(5)
C5 Re1 P2 88.38(18)
C6 Re1 P2 89.39(18)
N4 Re1 P2 93.8(4)
N1 Re1 P2 91.8(2)
O1 Re1 P2 92.0(2)
O5 Re1 P2 93.0(5)
P1 Re1 P2 176.87(6)
C30 P1 C10 102.3(3)
C30 P1 C20 105.4(3)
C10 P1 C20 101.5(3)
C30 P1 Re1 115.7(2)
C10 P1 Re1 116.6(2)
C20 P1 Re1 113.59(19)
C40B P2 C50 98.4(12)
C40B P2 C60 107.5(12)
C50 P2 C60 103.6(3)
C50 P2 C40A 108.2(9)
C60 P2 C40A 97.7(7)
C40B P2 Re1 116.2(14)
C50 P2 Re1 111.90(19)
C60 P2 Re1 117.0(2)
C40A P2 Re1 116.8(11)
N2 O1 Re1 90.2(7)
C1 O3 C2 112.2(13)
N2 N1 C1 128.8(11)
N2 N1 Re1 93.7(7)
C1 N1 Re1 137.5(9)
O1 N2 N1 111.7(11)
O3 C1 O2 149.7(16)
O3 C1 N1 112.4(13)
O2 C1 N1 98.0(12)
O3 C2 H2A 109.5
O3 C2 H2B 109.5
H2A C2 H2B 109.5
O3 C2 H2C 109.5
H2A C2 H2C 109.5
H2B C2 H2C 109.5
C3 O5 N3 44.4(14)
C3 O5 Re1 132(2)
N3 O5 Re1 88.0(12)
C4 O6 C3 135(3)
C3 N3 N4 139.9(19)
C3 N3 O5 39.1(12)
N4 N3 O5 101.1(15)
O4 N4 N3 122.6(18)
O4 N4 Re1 136.5(16)
N3 N4 Re1 100.4(10)
O5 C3 N3 97(2)
O5 C3 O6 123(2)
N3 C3 O6 140(2)
O6 C4 H4A 109.5
O6 C4 H4B 109.5
H4A C4 H4B 109.5
O6 C4 H4C 109.5
H4A C4 H4C 109.5
H4B C4 H4C 109.5
O7 C5 Re1 179.4(6)
O8 C6 Re1 179.1(6)
C11 C10 C15 118.5(6)
C11 C10 P1 120.5(5)
C15 C10 P1 120.9(5)
C10 C11 C12 120.6(6)
C10 C11 H11A 119.7
C12 C11 H11A 119.7
C13 C12 C11 119.6(7)
C13 C12 H12A 120.2
C11 C12 H12A 120.2
C14 C13 C12 119.7(6)
C14 C13 H13A 120.2
C12 C13 H13A 120.2
C15 C14 C13 120.6(6)
C15 C14 H14A 119.7
C13 C14 H14A 119.7
C14 C15 C10 120.9(6)
C14 C15 H15A 119.5
C10 C15 H15A 119.5
C25 C20 C21 118.2(6)
C25 C20 P1 117.6(5)
C21 C20 P1 124.2(5)
C22 C21 C20 121.1(7)
C22 C21 H21A 119.4
C20 C21 H21A 119.4
C21 C22 C23 120.1(7)
C21 C22 H22A 119.9
C23 C22 H22A 119.9
C24 C23 C22 119.6(6)
C24 C23 H23A 120.2
C22 C23 H23A 120.2
C25 C24 C23 119.5(7)
C25 C24 H24A 120.2
C23 C24 H24A 120.2
C20 C25 C24 121.3(6)
C20 C25 H25A 119.3
C24 C25 H25A 119.3
C31 C30 C35 117.6(7)
C31 C30 P1 118.9(5)
C35 C30 P1 123.4(6)
C30 C31 C32 120.5(8)
C30 C31 H31A 119.8
C32 C31 H31A 119.8
C31 C32 C33 120.2(9)
C31 C32 H32A 119.9
C33 C32 H32A 119.9
C34 C33 C32 120.2(9)
C34 C33 H33A 119.9
C32 C33 H33A 119.9
C33 C34 C35 120.1(9)
C33 C34 H34A 120.0
C35 C34 H34A 120.0
C30 C35 C34 121.4(8)
C30 C35 H35A 119.3
C34 C35 H35A 119.3
C41A C40A C45A 119(2)
C41A C40A P2 118.5(18)
C45A C40A P2 122.1(16)
C40A C41A C42A 122.9(16)
C40A C41A H41A 118.6
C42A C41A H41A 118.6
C43A C42A C41A 116.9(17)
C43A C42A H42A 121.5
C41A C42A H42A 121.5
C42A C43A C44A 121.5(19)
C42A C43A H43A 119.2
C44A C43A H43A 119.2
C45A C44A C43A 120.9(15)
C45A C44A H44A 119.6
C43A C44A H44A 119.6
C44A C45A C40A 118.4(16)
C44A C45A H45A 120.8
C40A C45A H45A 120.8
C45B C40B C41B 118(3)
C45B C40B P2 118(3)
C41B C40B P2 122(2)
C42B C41B C40B 117(2)
C42B C41B H41B 121.4
C40B C41B H41B 121.4
C41B C42B C43B 124(3)
C41B C42B H42B 118.0
C43B C42B H42B 118.0
C44B C43B C42B 121(3)
C44B C43B H43B 119.4
C42B C43B H43B 119.4
C43B C44B C45B 116(3)
C43B C44B H44B 121.8
C45B C44B H44B 121.8
C40B C45B C44B 122(3)
C40B C45B H45B 119.1
C44B C45B H45B 119.1
C55 C50 C51 117.4(6)
C55 C50 P2 123.0(5)
C51 C50 P2 119.5(4)
C52 C51 C50 121.7(6)
C52 C51 H51A 119.2
C50 C51 H51A 119.2
C51 C52 C53 120.0(6)
C51 C52 H52A 120.0
C53 C52 H52A 120.0
C54 C53 C52 119.6(6)
C54 C53 H53A 120.2
C52 C53 H53A 120.2
C53 C54 C55 120.9(7)
C53 C54 H54A 119.6
C55 C54 H54A 119.6
C54 C55 C50 120.5(7)
C54 C55 H55A 119.8
C50 C55 H55A 119.8
C65 C60 C61 117.6(6)
C65 C60 P2 122.0(5)
C61 C60 P2 120.2(5)
C62 C61 C60 119.8(7)
C62 C61 H61A 120.1
C60 C61 H61A 120.1
C63 C62 C61 121.5(8)
C63 C62 H62A 119.3
C61 C62 H62A 119.3
C62 C63 C64 119.3(8)
C62 C63 H63A 120.3
C64 C63 H63A 120.3
C65 C64 C63 120.3(7)
C65 C64 H64A 119.8
C63 C64 H64A 119.8
C60 C65 C64 121.4(6)
C60 C65 H65A 119.3
C64 C65 H65A 119.3

loop_
_geom_bond_atom_site_label_1
_geom_bond_atom_site_label_2
_geom_bond_distance
Re1 C5 1.887(8)
Re1 C6 1.902(7)
Re1 N4 2.098(14)
Re1 N1 2.088(9)
Re1 O1 2.206(9)
Re1 O5 2.31(2)
Re1 P1 2.4125(15)
Re1 P2 2.4162(15)
P1 C30 1.818(7)
P1 C10 1.824(6)
P1 C20 1.837(6)
P2 C40B 1.85(4)
P2 C50 1.831(6)
P2 C60 1.825(7)
P2 C40A 1.84(3)
O1 N2 1.358(14)
O2 C1 1.365(17)
O3 C1 1.103(14)
O3 C2 1.399(15)
N1 N2 1.412(14)
N1 C1 1.551(17)
C2 H2A 0.9800
C2 H2B 0.9800
C2 H2C 0.9800
O4 N4 1.40(2)
O5 C3 1.10(2)
O5 N3 1.73(3)
O6 C4 1.19(5)
O6 C3 1.58(3)
N3 C3 1.22(3)
N3 N4 1.57(3)
C4 H4A 0.9800
C4 H4B 0.9800
C4 H4C 0.9800
O7 C5 1.151(7)
O8 C6 1.163(8)
C10 C11 1.382(8)
C10 C15 1.398(8)
C11 C12 1.391(9)
C11 H11A 0.9500
C12 C13 1.386(9)
C12 H12A 0.9500
C13 C14 1.380(9)
C13 H13A 0.9500
C14 C15 1.359(8)
C14 H14A 0.9500
C15 H15A 0.9500
C20 C25 1.376(9)
C20 C21 1.368(9)
C21 C22 1.372(9)
C21 H21A 0.9500
C22 C23 1.378(10)
C22 H22A 0.9500
C23 C24 1.366(9)
C23 H23A 0.9500
C24 C25 1.382(8)
C24 H24A 0.9500
C25 H25A 0.9500
C30 C31 1.397(10)
C30 C35 1.378(9)
C31 C32 1.406(11)
C31 H31A 0.9500
C32 C33 1.361(13)
C32 H32A 0.9500
C33 C34 1.363(12)
C33 H33A 0.9500
C34 C35 1.398(11)
C34 H34A 0.9500
C35 H35A 0.9500
C40A C41A 1.31(3)
C40A C45A 1.44(2)
C41A C42A 1.46(3)
C41A H41A 0.9500
C42A C43A 1.34(2)
C42A H42A 0.9500
C43A C44A 1.39(2)
C43A H43A 0.9500
C44A C45A 1.38(2)
C44A H44A 0.9500
C45A H45A 0.9500
C40B C45B 1.33(4)
C40B C41B 1.46(4)
C41B C42B 1.29(3)
C41B H41B 0.9500
C42B C43B 1.38(3)
C42B H42B 0.9500
C43B C44B 1.33(4)
C43B H43B 0.9500
C44B C45B 1.43(4)
C44B H44B 0.9500
C45B H45B 0.9500
C50 C55 1.386(8)
C50 C51 1.379(8)
C51 C52 1.379(8)
C51 H51A 0.9500
C52 C53 1.364(9)
C52 H52A 0.9500
C53 C54 1.357(10)
C53 H53A 0.9500
C54 C55 1.385(9)
C54 H54A 0.9500
C55 H55A 0.9500
C60 C65 1.385(8)
C60 C61 1.392(9)
C61 C62 1.389(11)
C61 H61A 0.9500
C62 C63 1.349(12)
C62 H62A 0.9500
C63 C64 1.369(10)
C63 H63A 0.9500
C64 C65 1.371(9)
C64 H64A 0.9500
C65 H65A 0.9500

loop_
_geom_torsion_atom_site_label_1
_geom_torsion_atom_site_label_2
_geom_torsion_atom_site_label_3
_geom_torsion_atom_site_label_4
_geom_torsion
Re1 O1 N2 N1 1.0(7)
C1 N1 N2 O1 178.2(9)
Re1 N1 N2 O1 -1.0(8)
C2 O3 C1 O2 -1(3)
C2 O3 C1 N1 -179.7(10)
N2 N1 C1 O3 174.2(10)
Re1 N1 C1 O3 -6.9(17)
N2 N1 C1 O2 -5.4(14)
Re1 N1 C1 O2 173.5(7)
Re1 O5 N3 C3 -172.9(19)
C3 O5 N3 N4 175(2)
Re1 O5 N3 N4 1.7(11)
C3 N3 N4 O4 -170(2)
O5 N3 N4 O4 -174.9(14)
C3 N3 N4 Re1 3(3)
O5 N3 N4 Re1 -1.9(12)
Re1 O5 C3 N3 10(3)
N3 O5 C3 O6 179(3)
Re1 O5 C3 O6 -171.1(12)
N4 N3 C3 O5 -8(3)
N4 N3 C3 O6 172.6(19)
O5 N3 C3 O6 -179(3)
C4 O6 C3 O5 -1(5)
C4 O6 C3 N3 178(4)
C30 P1 C10 C11 108.8(5)
C20 P1 C10 C11 -142.5(5)
Re1 P1 C10 C11 -18.5(6)
C30 P1 C10 C15 -69.9(5)
C20 P1 C10 C15 38.8(5)
Re1 P1 C10 C15 162.8(4)
C15 C10 C11 C12 0.0(9)
P1 C10 C11 C12 -178.7(5)
C10 C11 C12 C13 -0.2(10)
C11 C12 C13 C14 -0.4(10)
C12 C13 C14 C15 1.1(10)
C13 C14 C15 C10 -1.4(9)
C11 C10 C15 C14 0.8(9)
P1 C10 C15 C14 179.5(5)
C30 P1 C20 C25 -178.7(5)
C10 P1 C20 C25 75.0(5)
Re1 P1 C20 C25 -51.0(5)
C30 P1 C20 C21 -0.6(6)
C10 P1 C20 C21 -106.9(6)
Re1 P1 C20 C21 127.1(5)
C25 C20 C21 C22 -1.1(10)
P1 C20 C21 C22 -179.2(5)
C20 C21 C22 C23 -0.3(11)
C21 C22 C23 C24 0.3(11)
C22 C23 C24 C25 1.1(10)
C21 C20 C25 C24 2.6(9)
P1 C20 C25 C24 -179.2(5)
C23 C24 C25 C20 -2.6(10)
C10 P1 C30 C31 168.0(5)
C20 P1 C30 C31 62.2(6)
Re1 P1 C30 C31 -64.1(6)
C10 P1 C30 C35 -16.4(6)
C20 P1 C30 C35 -122.1(5)
Re1 P1 C30 C35 111.5(5)
C35 C30 C31 C32 1.8(10)
P1 C30 C31 C32 177.7(6)
C30 C31 C32 C33 -0.6(12)
C31 C32 C33 C34 -1.1(13)
C32 C33 C34 C35 1.4(13)
C31 C30 C35 C34 -1.4(10)
P1 C30 C35 C34 -177.1(5)
C33 C34 C35 C30 -0.1(11)
C50 P2 C40A C41A -65(3)
C60 P2 C40A C41A -172(2)
Re1 P2 C40A C41A 62(3)
C50 P2 C40A C45A 108(2)
C60 P2 C40A C45A 0(3)
Re1 P2 C40A C45A -125(2)
C45A C40A C41A C42A 7(4)
P2 C40A C41A C42A -180(2)
C40A C41A C42A C43A -5(4)
C41A C42A C43A C44A 2(4)
C42A C43A C44A C45A -2(4)
C43A C44A C45A C40A 5(4)
C41A C40A C45A C44A -7(4)
P2 C40A C45A C44A -180(2)
C50 P2 C40B C45B 127(3)
C60 P2 C40B C45B 20(4)
Re1 P2 C40B C45B -114(3)
C50 P2 C40B C41B -68(3)
C60 P2 C40B C41B -175(3)
Re1 P2 C40B C41B 52(3)
C45B C40B C41B C42B -11(5)
P2 C40B C41B C42B -176(3)
C40B C41B C42B C43B 7(5)
C41B C42B C43B C44B -6(6)
C42B C43B C44B C45B 7(6)
C41B C40B C45B C44B 12(5)
P2 C40B C45B C44B 179(3)
C43B C44B C45B C40B -11(5)
C40B P2 C50 C55 -1.4(15)
C60 P2 C50 C55 109.0(6)
C40A P2 C50 C55 6.0(11)
Re1 P2 C50 C55 -124.1(5)
C40B P2 C50 C51 175.2(14)
C60 P2 C50 C51 -74.4(6)
C40A P2 C50 C51 -177.5(10)
Re1 P2 C50 C51 52.5(6)
C55 C50 C51 C52 0.7(10)
P2 C50 C51 C52 -176.1(5)
C50 C51 C52 C53 -0.1(11)
C51 C52 C53 C54 -1.0(11)
C52 C53 C54 C55 1.6(12)
C53 C54 C55 C50 -1.1(12)
C51 C50 C55 C54 -0.1(11)
P2 C50 C55 C54 176.5(6)
C40B P2 C60 C65 74.3(14)
C50 P2 C60 C65 -29.3(6)
C40A P2 C60 C65 81.7(11)
Re1 P2 C60 C65 -152.9(4)
C40B P2 C60 C61 -99.8(14)
C50 P2 C60 C61 156.6(6)
C40A P2 C60 C61 -92.4(11)
Re1 P2 C60 C61 33.0(6)
C65 C60 C61 C62 -1.9(11)
P2 C60 C61 C62 172.4(7)
C60 C61 C62 C63 0.2(14)
C61 C62 C63 C64 2.0(15)
C62 C63 C64 C65 -2.6(12)
C61 C60 C65 C64 1.4(10)
P2 C60 C65 C64 -172.8(5)
C63 C64 C65 C60 0.8(10)
